data_2221680
loop_
_publ_author_name
'Watton, Stephen P.'

_publ_section_title
;
 Acetonitrilebis(2,9-dimethylphenanthroline)copper(II)
 bis(tetrafluoridoborate) acetonitrile disolvate
;
_journal_coeditor_code HB2926
_journal_issue 5
_journal_name_full 'Acta Crystallographica Section E'
_journal_page_first m585
_journal_page_last m586
_journal_paper_doi 10.1107/S1600536809012331
_journal_volume 65
_journal_year 2009
_chemical_formula_iupac '[Cu (C2 H3 N) (C14 H12 N2)2] (B F4)2 , 2C2 H3 N'
_chemical_formula_moiety ' [Cu (C H3 C N) (C14 H12 N2)2] (B F4)2 , (C H3 C N)2'
_chemical_formula_sum 'C34 H33 B2 Cu F8 N7'
_chemical_formula_weight 776.83
_chemical_melting_point_gt 523
_chemical_name_systematic
;
Acetonitrilebis(2,9-dimethylphenanthroline)copper(II) bis(tetrafluoroborate)
acetonitrile disolvate
;
_space_group_IT_number 2
_symmetry_cell_setting triclinic
_symmetry_space_group_name_Hall '-P 1'
_symmetry_space_group_name_H-M 'P -1'
_atom_sites_solution_hydrogens geom
_atom_sites_solution_primary direct
_atom_sites_solution_secondary difmap
_cell_angle_alpha 72.843(15)
_cell_angle_beta 83.746(15)
_cell_angle_gamma 73.933(15)
_cell_formula_units_Z 2
_cell_length_a 11.2865(19)
_cell_length_b 12.070(2)
_cell_length_c 13.802(2)
_cell_measurement_reflns_used 4074
_cell_measurement_temperature 293(2)
_cell_measurement_theta_max 32.13
_cell_measurement_theta_min 3.92
_cell_volume 1725.6(5)
_computing_cell_refinement 'CrysAlis RED (Oxford Diffraction ,2006)'
_computing_data_collection 'CrysAlis CCD (Oxford Diffraction, 2006)'
_computing_data_reduction 'CrysAlis RED (Oxford Diffraction, 2006)'
_computing_molecular_graphics 'ORTEP3 (Farrugia, 1997)'
_computing_publication_material 'SHELXLTL (Sheldrick, 2008)'
_computing_structure_refinement 'SHELXL97 (Sheldrick, 2008)'
_computing_structure_solution 'SHELXS97 (Sheldrick, 2008)'
_diffrn_ambient_temperature 293(2)
_diffrn_measured_fraction_theta_full 0.668
_diffrn_measured_fraction_theta_max 0.668
_diffrn_measurement_device_type 'Oxford Diffraction Sapphire'
_diffrn_measurement_method \w
_diffrn_radiation_monochromator graphite
_diffrn_radiation_source 'fine-focus sealed tube'
_diffrn_radiation_type MoK\a
_diffrn_radiation_wavelength 0.71073
_diffrn_reflns_av_R_equivalents 0.0247
_diffrn_reflns_av_sigmaI/netI 0.0755
_diffrn_reflns_limit_h_max 13
_diffrn_reflns_limit_h_min -16
_diffrn_reflns_limit_k_max 17
_diffrn_reflns_limit_k_min -17
_diffrn_reflns_limit_l_max 18
_diffrn_reflns_limit_l_min -20
_diffrn_reflns_number 10543
_diffrn_reflns_theta_full 32.21
_diffrn_reflns_theta_max 32.21
_diffrn_reflns_theta_min 3.93
_diffrn_standards_decay_% 0
_diffrn_standards_interval_count 0
_diffrn_standards_number 0
_exptl_absorpt_coefficient_mu 0.713
_exptl_absorpt_correction_T_max 1.000
_exptl_absorpt_correction_T_min 0.997
_exptl_absorpt_correction_type multi-scan
_exptl_absorpt_process_details
;
(SCALE3 ABSPACK in CrysAlis RED; Oxford Diffraction, 2006).
;
_exptl_crystal_colour green
_exptl_crystal_density_diffrn 1.495
_exptl_crystal_density_method 'not measured'
_exptl_crystal_description block
_exptl_crystal_F_000 794
_exptl_crystal_size_max 0.3
_exptl_crystal_size_mid 0.2
_exptl_crystal_size_min 0.2
_refine_diff_density_max 0.544
_refine_diff_density_min -0.352
_refine_ls_extinction_method none
_refine_ls_goodness_of_fit_ref 0.887
_refine_ls_hydrogen_treatment constr
_refine_ls_matrix_type full
_refine_ls_number_parameters 489
_refine_ls_number_reflns 8129
_refine_ls_number_restraints 30
_refine_ls_restrained_S_all 0.887
_refine_ls_R_factor_all 0.0676
_refine_ls_R_factor_gt 0.0395
_refine_ls_shift/su_max 0.009
_refine_ls_shift/su_mean 0.000
_refine_ls_structure_factor_coef Fsqd
_refine_ls_weighting_details 'calc w=1/[\s^2^(Fo^2^)+(0.0558P)^2^] where P=(Fo^2^+2Fc^2^)/3'
_refine_ls_weighting_scheme calc
_refine_ls_wR_factor_gt 0.0939
_refine_ls_wR_factor_ref 0.0980
_reflns_number_gt 4935
_reflns_number_total 8129
_reflns_threshold_expression I>2\s(I)
_cod_data_source_file hb2926.cif
_cod_data_source_block I
_cod_original_cell_volume 1725.7(5)
_cod_database_code 2221680
_cod_database_fobs_code 2221680

loop_
_symmetry_equiv_pos_as_xyz
'x, y, z'
'-x, -y, -z'

loop_
_atom_site_type_symbol
_atom_site_label
_atom_site_fract_x
_atom_site_fract_y
_atom_site_fract_z
_atom_site_U_iso_or_equiv
_atom_site_adp_type
_atom_site_calc_flag
_atom_site_refinement_flags
_atom_site_occupancy
_atom_site_disorder_assembly
_atom_site_disorder_group
Cu Cu1 0.22719(2) 0.09638(2) 0.73647(2) 0.02082(9) Uani d . 1 . .
N N1 0.27230(16) 0.23116(14) 0.60440(13) 0.0205(4) Uani d . 1 . .
N N2 0.05462(16) 0.19388(14) 0.69210(13) 0.0193(4) Uani d . 1 . .
C C1 -0.0467(2) 0.0955(2) 0.84546(18) 0.0323(6) Uani d . 1 . .
H H1A -0.0745 0.0276 0.8442 0.048 Uiso calc R 1 . .
H H1B -0.0993 0.1359 0.8909 0.048 Uiso calc R 1 . .
H H1C 0.0365 0.0687 0.8683 0.048 Uiso calc R 1 . .
C C2 -0.0512(2) 0.17993(18) 0.74111(18) 0.0257(5) Uani d . 1 . .
C C3 -0.1658(2) 0.24420(19) 0.69496(19) 0.0289(5) Uani d . 1 . .
H H3 -0.2392 0.2375 0.7311 0.035 Uiso calc R 1 . .
C C4 -0.1685(2) 0.31611(18) 0.59724(18) 0.0284(5) Uani d . 1 . .
H H4 -0.2437 0.3563 0.5665 0.034 Uiso calc R 1 . .
C C5 -0.0576(2) 0.32924(17) 0.54323(17) 0.0230(5) Uani d . 1 . .
C C6 -0.0512(2) 0.40115(17) 0.44062(17) 0.0275(5) Uani d . 1 . .
H H6 -0.1233 0.4388 0.4046 0.033 Uiso calc R 1 . .
C C7 0.0580(2) 0.41503(18) 0.39547(18) 0.0273(5) Uani d . 1 . .
H H7 0.0600 0.4603 0.3282 0.033 Uiso calc R 1 . .
C C8 0.1698(2) 0.36192(17) 0.44850(16) 0.0227(5) Uani d . 1 . .
C C9 0.2844(2) 0.38422(17) 0.40945(17) 0.0273(5) Uani d . 1 . .
H H9 0.2910 0.4319 0.3435 0.033 Uiso calc R 1 . .
C C10 0.3853(2) 0.33573(18) 0.46848(17) 0.0268(5) Uani d . 1 . .
H H10 0.4598 0.3539 0.4439 0.032 Uiso calc R 1 . .
C C11 0.3777(2) 0.25780(17) 0.56708(17) 0.0227(5) Uani d . 1 . .
C C12 0.4879(2) 0.2062(2) 0.63242(19) 0.0320(6) Uani d . 1 . .
H H12A 0.4655 0.1590 0.6974 0.048 Uiso calc R 1 . .
H H12B 0.5170 0.2701 0.6412 0.048 Uiso calc R 1 . .
H H12C 0.5518 0.1564 0.6007 0.048 Uiso calc R 1 . .
C C13 0.05311(19) 0.26752(16) 0.59555(16) 0.0203(5) Uani d . 1 . .
C C14 0.16866(19) 0.28576(16) 0.54751(16) 0.0197(5) Uani d . 1 . .
N N3 0.37614(16) -0.03179(14) 0.80310(14) 0.0224(4) Uani d . 1 . .
N N4 0.23061(15) 0.15164(14) 0.86165(13) 0.0193(4) Uani d . 1 . .
C C15 0.1143(2) 0.36074(17) 0.80198(17) 0.0273(5) Uani d . 1 . .
H H15A 0.1568 0.3556 0.7387 0.041 Uiso calc R 1 . .
H H15B 0.1200 0.4320 0.8166 0.041 Uiso calc R 1 . .
H H15C 0.0292 0.3637 0.7975 0.041 Uiso calc R 1 . .
C C16 0.17194(19) 0.25310(17) 0.88480(16) 0.0209(5) Uani d . 1 . .
C C17 0.1641(2) 0.25959(19) 0.98550(17) 0.0263(5) Uani d . 1 . .
H H17 0.1211 0.3307 1.0002 0.032 Uiso calc R 1 . .
C C18 0.2184(2) 0.1634(2) 1.06205(18) 0.0280(5) Uani d . 1 . .
H H18 0.2099 0.1675 1.1288 0.034 Uiso calc R 1 . .
C C19 0.2881(2) 0.05700(18) 1.03802(17) 0.0237(5) Uani d . 1 . .
C C20 0.3561(2) -0.04595(19) 1.11054(18) 0.0287(5) Uani d . 1 . .
H H20 0.3505 -0.0479 1.1787 0.034 Uiso calc R 1 . .
C C21 0.4291(2) -0.14124(19) 1.08054(18) 0.0309(6) Uani d . 1 . .
H H21 0.4723 -0.2079 1.1287 0.037 Uiso calc R 1 . .
C C22 0.4403(2) -0.14037(18) 0.97633(18) 0.0266(5) Uani d . 1 . .
C C23 0.5219(2) -0.23138(19) 0.9381(2) 0.0327(6) Uani d . 1 . .
H H23 0.5680 -0.3003 0.9823 0.039 Uiso calc R 1 . .
C C24 0.5322(2) -0.21712(18) 0.8365(2) 0.0329(6) Uani d . 1 . .
H H24 0.5889 -0.2751 0.8116 0.039 Uiso calc R 1 . .
C C25 0.4591(2) -0.11654(18) 0.76774(18) 0.0284(5) Uani d . 1 . .
C C26 0.4755(2) -0.1021(2) 0.65667(19) 0.0356(6) Uani d . 1 . .
H H26A 0.4279 -0.0242 0.6207 0.053 Uiso calc R 1 . .
H H26B 0.4482 -0.1628 0.6403 0.053 Uiso calc R 1 . .
H H26C 0.5611 -0.1099 0.6373 0.053 Uiso calc R 1 . .
C C27 0.29190(19) 0.05730(17) 0.93622(16) 0.0200(5) Uani d . 1 . .
C C28 0.37000(19) -0.04304(16) 0.90432(17) 0.0211(5) Uani d . 1 . .
N N5 0.19544(17) -0.02025(15) 0.67040(14) 0.0272(4) Uani d . 1 . .
C C29 0.1858(2) -0.08244(18) 0.62641(18) 0.0280(5) Uani d . 1 . .
C C30 0.1774(2) -0.1635(2) 0.5691(2) 0.0381(6) Uani d . 1 . .
H H30A 0.2111 -0.1384 0.5018 0.057 Uiso calc R 1 . .
H H30B 0.0925 -0.1621 0.5656 0.057 Uiso calc R 1 . .
H H30C 0.2230 -0.2435 0.6022 0.057 Uiso calc R 1 . .
N N6 0.1570(2) 0.8133(2) 0.92492(19) 0.0532(6) Uani d . 1 . .
C C31 0.1324(2) 0.7532(2) 0.8848(2) 0.0393(6) Uani d . 1 . .
C C32 0.1015(3) 0.6748(2) 0.8345(2) 0.0493(7) Uani d . 1 . .
H H32A 0.1717 0.6443 0.7951 0.074 Uiso calc R 1 . .
H H32B 0.0336 0.7193 0.7907 0.074 Uiso calc R 1 . .
H H32C 0.0788 0.6091 0.8845 0.074 Uiso calc R 1 . .
N N7 0.1493(2) 0.4854(2) 0.0983(2) 0.0571(7) Uani d . 1 . .
C C33 0.2350(3) 0.5198(2) 0.0862(2) 0.0405(6) Uani d . 1 . .
C C34 0.3440(3) 0.5640(3) 0.0680(3) 0.0680(10) Uani d . 1 . .
H H34A 0.3701 0.5745 -0.0019 0.102 Uiso calc R 1 . .
H H34B 0.4085 0.5073 0.1103 0.102 Uiso calc R 1 . .
H H34C 0.3258 0.6395 0.0835 0.102 Uiso calc R 1 . .
B B1 0.5835(3) 0.5036(2) 0.2591(2) 0.0350(7) Uani d D 1 . .
F F1 0.66138(15) 0.48303(17) 0.33530(13) 0.0687(5) Uani d D 1 . .
F F2 0.46588(13) 0.56703(13) 0.28167(12) 0.0502(4) Uani d D 1 . .
F F3 0.57688(17) 0.39330(14) 0.25247(15) 0.0712(5) Uani d D 1 . .
F F4 0.62598(14) 0.56564(15) 0.16773(13) 0.0653(5) Uani d D 1 . .
B B2 0.1702(4) 0.0967(3) 0.3432(3) 0.0336(9) Uani d PD 0.825(2) A 1
F F5 0.20526(15) 0.19999(12) 0.28948(11) 0.0480(4) Uani d PD 0.825(2) A 1
F F6 0.1266(2) 0.10525(16) 0.43944(14) 0.0446(5) Uani d PD 0.825(2) A 1
F F7 0.07552(17) 0.08275(18) 0.29426(15) 0.0543(6) Uani d PD 0.825(2) A 1
F F8 0.2690(2) -0.00073(18) 0.34420(18) 0.0602(6) Uani d PD 0.825(2) A 1
B B2B 0.2011(15) 0.0932(13) 0.3623(11) 0.0336(9) Uani d PD 0.175(2) A 2
F F5B 0.20526(15) 0.19999(12) 0.28948(11) 0.0480(4) Uani d PD 0.175(2) A 2
F F6B 0.2824(8) 0.0556(7) 0.4379(6) 0.0446(5) Uani d PD 0.175(2) A 2
F F7B 0.0796(9) 0.1141(10) 0.4016(9) 0.0543(6) Uani d PD 0.175(2) A 2
F F8B 0.2038(10) 0.0053(9) 0.3170(9) 0.0602(6) Uani d PD 0.175(2) A 2

loop_
_atom_site_aniso_label
_atom_site_aniso_U_11
_atom_site_aniso_U_22
_atom_site_aniso_U_33
_atom_site_aniso_U_12
_atom_site_aniso_U_13
_atom_site_aniso_U_23
Cu1 0.02490(16) 0.01560(12) 0.02076(17) -0.00460(10) 0.00029(11) -0.00420(9)
N1 0.0239(10) 0.0171(8) 0.0204(10) -0.0049(7) 0.0026(8) -0.0064(7)
N2 0.0234(10) 0.0165(8) 0.0197(10) -0.0072(7) 0.0024(8) -0.0068(7)
C1 0.0300(13) 0.0371(13) 0.0304(15) -0.0168(11) 0.0073(12) -0.0053(10)
C2 0.0280(13) 0.0222(10) 0.0316(14) -0.0113(9) 0.0017(11) -0.0109(9)
C3 0.0214(12) 0.0273(11) 0.0413(16) -0.0100(9) 0.0011(11) -0.0117(10)
C4 0.0257(13) 0.0201(10) 0.0420(16) -0.0031(9) -0.0104(11) -0.0115(10)
C5 0.0245(12) 0.0193(10) 0.0284(14) -0.0062(9) -0.0035(10) -0.0097(8)
C6 0.0356(14) 0.0180(10) 0.0285(14) -0.0017(9) -0.0153(11) -0.0055(9)
C7 0.0388(15) 0.0200(10) 0.0215(13) -0.0054(10) -0.0049(11) -0.0037(8)
C8 0.0319(13) 0.0158(9) 0.0193(12) -0.0032(9) 0.0008(10) -0.0067(8)
C9 0.0395(14) 0.0189(10) 0.0197(13) -0.0063(10) 0.0072(11) -0.0039(8)
C10 0.0290(13) 0.0224(10) 0.0267(14) -0.0088(9) 0.0092(11) -0.0051(9)
C11 0.0238(12) 0.0176(10) 0.0244(13) -0.0026(9) 0.0056(10) -0.0070(8)
C12 0.0243(13) 0.0325(12) 0.0345(15) -0.0076(10) 0.0019(11) -0.0030(10)
C13 0.0252(12) 0.0140(9) 0.0229(13) -0.0050(8) 0.0007(10) -0.0077(8)
C14 0.0249(12) 0.0128(9) 0.0219(13) -0.0038(8) -0.0002(10) -0.0068(8)
N3 0.0248(10) 0.0158(8) 0.0253(12) -0.0048(7) 0.0023(9) -0.0052(7)
N4 0.0187(9) 0.0168(8) 0.0216(11) -0.0059(7) 0.0009(8) -0.0035(7)
C15 0.0319(13) 0.0185(10) 0.0298(14) -0.0018(9) -0.0015(11) -0.0084(9)
C16 0.0197(11) 0.0217(10) 0.0223(13) -0.0074(8) 0.0030(10) -0.0070(8)
C17 0.0279(13) 0.0281(11) 0.0268(14) -0.0101(10) 0.0042(11) -0.0127(9)
C18 0.0308(13) 0.0395(13) 0.0195(14) -0.0191(11) 0.0062(11) -0.0099(10)
C19 0.0239(12) 0.0296(11) 0.0195(13) -0.0161(9) 0.0013(10) -0.0017(9)
C20 0.0298(13) 0.0368(13) 0.0192(14) -0.0186(10) -0.0047(11) 0.0036(9)
C21 0.0290(13) 0.0283(12) 0.0311(16) -0.0162(10) -0.0108(11) 0.0099(9)
C22 0.0215(12) 0.0192(10) 0.0366(15) -0.0101(9) -0.0061(11) 0.0022(9)
C23 0.0290(13) 0.0185(10) 0.0454(18) -0.0078(9) -0.0078(12) 0.0028(10)
C24 0.0242(13) 0.0177(10) 0.0544(19) -0.0018(9) -0.0023(12) -0.0092(10)
C25 0.0262(13) 0.0215(10) 0.0361(16) -0.0056(9) 0.0032(11) -0.0079(9)
C26 0.0347(14) 0.0294(12) 0.0431(17) -0.0020(11) 0.0056(13) -0.0186(11)
C27 0.0211(11) 0.0188(9) 0.0205(13) -0.0105(8) -0.0007(10) -0.0011(8)
C28 0.0219(11) 0.0164(9) 0.0241(14) -0.0105(8) -0.0005(10) 0.0010(8)
N5 0.0371(11) 0.0189(9) 0.0232(11) -0.0034(8) 0.0008(9) -0.0063(7)
C29 0.0303(13) 0.0233(11) 0.0271(15) -0.0045(9) -0.0017(11) -0.0041(9)
C30 0.0491(16) 0.0300(12) 0.0393(17) -0.0109(11) -0.0029(13) -0.0146(11)
N6 0.0573(16) 0.0383(13) 0.0632(18) -0.0169(12) 0.0008(13) -0.0097(12)
C31 0.0380(15) 0.0279(12) 0.0457(18) -0.0086(11) 0.0070(13) -0.0037(11)
C32 0.0546(19) 0.0414(15) 0.055(2) -0.0162(14) 0.0111(16) -0.0195(13)
N7 0.0549(16) 0.0420(13) 0.078(2) -0.0183(13) 0.0175(14) -0.0231(13)
C33 0.0471(17) 0.0280(12) 0.0450(18) -0.0105(12) 0.0058(14) -0.0099(11)
C34 0.053(2) 0.0423(16) 0.101(3) -0.0180(15) -0.0185(19) 0.0030(17)
B1 0.0279(16) 0.0293(14) 0.043(2) -0.0088(12) 0.0002(14) -0.0022(12)
F1 0.0476(10) 0.0914(14) 0.0596(12) -0.0102(10) -0.0204(9) -0.0101(10)
F2 0.0346(9) 0.0468(9) 0.0636(12) -0.0047(7) 0.0037(8) -0.0139(8)
F3 0.0778(13) 0.0413(9) 0.0996(16) -0.0214(9) 0.0141(11) -0.0272(9)
F4 0.0410(10) 0.0648(11) 0.0601(12) -0.0121(8) 0.0031(9) 0.0246(9)
B2 0.042(3) 0.0327(15) 0.026(2) -0.0028(16) 0.0009(17) -0.0152(14)
F5 0.0704(11) 0.0442(9) 0.0360(10) -0.0262(8) 0.0093(8) -0.0143(7)
F6 0.0712(14) 0.0388(9) 0.0236(11) -0.0134(9) 0.0036(10) -0.0110(8)
F7 0.0470(12) 0.0763(14) 0.0504(14) -0.0257(10) -0.0004(10) -0.0249(10)
F8 0.0393(13) 0.0447(10) 0.0828(17) 0.0122(11) 0.0014(12) -0.0196(10)
B2B 0.042(3) 0.0327(15) 0.026(2) -0.0028(16) 0.0009(17) -0.0152(14)
F5B 0.0704(11) 0.0442(9) 0.0360(10) -0.0262(8) 0.0093(8) -0.0143(7)
F6B 0.0712(14) 0.0388(9) 0.0236(11) -0.0134(9) 0.0036(10) -0.0110(8)
F7B 0.0470(12) 0.0763(14) 0.0504(14) -0.0257(10) -0.0004(10) -0.0249(10)
F8B 0.0393(13) 0.0447(10) 0.0828(17) 0.0122(11) 0.0014(12) -0.0196(10)

loop_
_atom_type_symbol
_atom_type_description
_atom_type_scat_dispersion_real
_atom_type_scat_dispersion_imag
_atom_type_scat_source
C C 0.0033 0.0016 'International Tables Vol C Tables 4.2.6.8 and 6.1.1.4'
H H 0.0000 0.0000 'International Tables Vol C Tables 4.2.6.8 and 6.1.1.4'
B B 0.0013 0.0007 'International Tables Vol C Tables 4.2.6.8 and 6.1.1.4'
N N 0.0061 0.0033 'International Tables Vol C Tables 4.2.6.8 and 6.1.1.4'
F F 0.0171 0.0103 'International Tables Vol C Tables 4.2.6.8 and 6.1.1.4'
Cu Cu 0.3201 1.2651 'International Tables Vol C Tables 4.2.6.8 and 6.1.1.4'

loop_
_geom_angle_atom_site_label_1
_geom_angle_atom_site_label_2
_geom_angle_atom_site_label_3
_geom_angle_site_symmetry_1
_geom_angle_site_symmetry_3
_geom_angle
_geom_angle_publ_flag
N5 Cu1 N2 . . 84.42(7) y
N5 Cu1 N3 . . 89.07(7) y
N2 Cu1 N3 . . 165.23(7) y
N5 Cu1 N4 . . 150.90(7) y
N2 Cu1 N4 . . 98.14(7) y
N3 Cu1 N4 . . 81.25(7) y
N5 Cu1 N1 . . 100.93(7) y
N2 Cu1 N1 . . 80.17(7) y
N3 Cu1 N1 . . 114.15(7) y
N4 Cu1 N1 . . 108.09(6) y
C11 N1 C14 . . 118.58(18) n
C11 N1 Cu1 . . 132.80(14) n
C14 N1 Cu1 . . 108.16(13) n
C2 N2 C13 . . 119.90(19) n
C2 N2 Cu1 . . 126.65(15) n
C13 N2 Cu1 . . 112.75(14) n
C2 C1 H1A . . 109.5 n
C2 C1 H1B . . 109.5 n
H1A C1 H1B . . 109.5 n
C2 C1 H1C . . 109.5 n
H1A C1 H1C . . 109.5 n
H1B C1 H1C . . 109.5 n
N2 C2 C3 . . 120.5(2) n
N2 C2 C1 . . 118.8(2) n
C3 C2 C1 . . 120.7(2) n
C4 C3 C2 . . 120.1(2) n
C4 C3 H3 . . 120.0 n
C2 C3 H3 . . 120.0 n
C3 C4 C5 . . 120.1(2) n
C3 C4 H4 . . 119.9 n
C5 C4 H4 . . 119.9 n
C4 C5 C13 . . 116.8(2) n
C4 C5 C6 . . 124.1(2) n
C13 C5 C6 . . 119.1(2) n
C7 C6 C5 . . 120.9(2) n
C7 C6 H6 . . 119.6 n
C5 C6 H6 . . 119.6 n
C6 C7 C8 . . 121.4(2) n
C6 C7 H7 . . 119.3 n
C8 C7 H7 . . 119.3 n
C14 C8 C9 . . 116.5(2) n
C14 C8 C7 . . 119.5(2) n
C9 C8 C7 . . 124.0(2) n
C10 C9 C8 . . 119.9(2) n
C10 C9 H9 . . 120.1 n
C8 C9 H9 . . 120.1 n
C9 C10 C11 . . 120.5(2) n
C9 C10 H10 . . 119.8 n
C11 C10 H10 . . 119.8 n
N1 C11 C10 . . 121.0(2) n
N1 C11 C12 . . 118.5(2) n
C10 C11 C12 . . 120.4(2) n
C11 C12 H12A . . 109.5 n
C11 C12 H12B . . 109.5 n
H12A C12 H12B . . 109.5 n
C11 C12 H12C . . 109.5 n
H12A C12 H12C . . 109.5 n
H12B C12 H12C . . 109.5 n
N2 C13 C5 . . 122.4(2) n
N2 C13 C14 . . 118.18(19) n
C5 C13 C14 . . 119.38(19) n
N1 C14 C8 . . 123.4(2) n
N1 C14 C13 . . 117.07(18) n
C8 C14 C13 . . 119.45(19) n
C25 N3 C28 . . 118.60(19) n
C25 N3 Cu1 . . 130.46(16) n
C28 N3 Cu1 . . 109.46(13) n
C16 N4 C27 . . 118.45(18) n
C16 N4 Cu1 . . 131.53(15) n
C27 N4 Cu1 . . 109.30(12) n
C16 C15 H15A . . 109.5 n
C16 C15 H15B . . 109.5 n
H15A C15 H15B . . 109.5 n
C16 C15 H15C . . 109.5 n
H15A C15 H15C . . 109.5 n
H15B C15 H15C . . 109.5 n
N4 C16 C17 . . 120.81(19) n
N4 C16 C15 . . 119.04(19) n
C17 C16 C15 . . 120.15(18) n
C18 C17 C16 . . 121.2(2) n
C18 C17 H17 . . 119.4 n
C16 C17 H17 . . 119.4 n
C17 C18 C19 . . 118.8(2) n
C17 C18 H18 . . 120.6 n
C19 C18 H18 . . 120.6 n
C27 C19 C18 . . 116.6(2) n
C27 C19 C20 . . 119.6(2) n
C18 C19 C20 . . 123.7(2) n
C21 C20 C19 . . 120.5(2) n
C21 C20 H20 . . 119.8 n
C19 C20 H20 . . 119.8 n
C20 C21 C22 . . 121.0(2) n
C20 C21 H21 . . 119.5 n
C22 C21 H21 . . 119.5 n
C28 C22 C23 . . 116.0(2) n
C28 C22 C21 . . 119.6(2) n
C23 C22 C21 . . 124.3(2) n
C24 C23 C22 . . 119.5(2) n
C24 C23 H23 . . 120.3 n
C22 C23 H23 . . 120.3 n
C23 C24 C25 . . 121.7(2) n
C23 C24 H24 . . 119.1 n
C25 C24 H24 . . 119.1 n
N3 C25 C24 . . 119.7(2) n
N3 C25 C26 . . 120.1(2) n
C24 C25 C26 . . 120.2(2) n
C25 C26 H26A . . 109.5 n
C25 C26 H26B . . 109.5 n
H26A C26 H26B . . 109.5 n
C25 C26 H26C . . 109.5 n
H26A C26 H26C . . 109.5 n
H26B C26 H26C . . 109.5 n
N4 C27 C19 . . 123.75(18) n
N4 C27 C28 . . 116.32(19) n
C19 C27 C28 . . 119.81(19) n
N3 C28 C22 . . 124.35(19) n
N3 C28 C27 . . 116.23(18) n
C22 C28 C27 . . 119.3(2) n
C29 N5 Cu1 . . 173.4(2) n
N5 C29 C30 . . 178.3(3) n
C29 C30 H30A . . 109.5 n
C29 C30 H30B . . 109.5 n
H30A C30 H30B . . 109.5 n
C29 C30 H30C . . 109.5 n
H30A C30 H30C . . 109.5 n
H30B C30 H30C . . 109.5 n
N6 C31 C32 . . 179.2(3) n
C31 C32 H32A . . 109.5 n
C31 C32 H32B . . 109.5 n
H32A C32 H32B . . 109.5 n
C31 C32 H32C . . 109.5 n
H32A C32 H32C . . 109.5 n
H32B C32 H32C . . 109.5 n
N7 C33 C34 . . 178.5(3) n
C33 C34 H34A . . 109.5 n
C33 C34 H34B . . 109.5 n
H34A C34 H34B . . 109.5 n
C33 C34 H34C . . 109.5 n
H34A C34 H34C . . 109.5 n
H34B C34 H34C . . 109.5 n
F1 B1 F4 . . 111.3(2) n
F1 B1 F3 . . 107.7(2) n
F4 B1 F3 . . 109.3(2) n
F1 B1 F2 . . 110.3(2) n
F4 B1 F2 . . 109.8(2) n
F3 B1 F2 . . 108.5(2) n
F8 B2 F6 . . 113.5(3) n
F8 B2 F5 . . 108.5(3) n
F6 B2 F5 . . 109.6(3) n
F8 B2 F7 . . 106.8(3) n
F6 B2 F7 . . 108.0(3) n
F5 B2 F7 . . 110.3(3) n
F6B B2B F8B . . 112.7(12) n
F6B B2B F7B . . 110.6(12) n
F8B B2B F7B . . 101.0(12) n

loop_
_geom_bond_atom_site_label_1
_geom_bond_atom_site_label_2
_geom_bond_site_symmetry_2
_geom_bond_distance
_geom_bond_publ_flag
Cu1 N5 . 2.0123(18) y
Cu1 N2 . 2.0297(17) y
Cu1 N3 . 2.0305(18) y
Cu1 N4 . 2.0348(17) y
Cu1 N1 . 2.1760(18) y
N1 C11 . 1.328(3) n
N1 C14 . 1.374(3) n
N2 C2 . 1.334(3) n
N2 C13 . 1.365(3) n
C1 C2 . 1.496(3) n
C1 H1A . 0.9600 n
C1 H1B . 0.9600 n
C1 H1C . 0.9600 n
C2 C3 . 1.419(3) n
C3 C4 . 1.370(3) n
C3 H3 . 0.9300 n
C4 C5 . 1.408(3) n
C4 H4 . 0.9300 n
C5 C13 . 1.415(3) n
C5 C6 . 1.432(3) n
C6 C7 . 1.350(3) n
C6 H6 . 0.9300 n
C7 C8 . 1.420(3) n
C7 H7 . 0.9300 n
C8 C14 . 1.405(3) n
C8 C9 . 1.411(3) n
C9 C10 . 1.362(3) n
C9 H9 . 0.9300 n
C10 C11 . 1.417(3) n
C10 H10 . 0.9300 n
C11 C12 . 1.494(3) n
C12 H12A . 0.9600 n
C12 H12B . 0.9600 n
C12 H12C . 0.9600 n
C13 C14 . 1.440(3) n
N3 C25 . 1.351(3) y
N3 C28 . 1.359(3) y
N4 C16 . 1.333(2) y
N4 C27 . 1.365(3) y
C15 C16 . 1.495(3) n
C15 H15A . 0.9600 n
C15 H15B . 0.9600 n
C15 H15C . 0.9600 n
C16 C17 . 1.407(3) n
C17 C18 . 1.365(3) n
C17 H17 . 0.9300 n
C18 C19 . 1.419(3) n
C18 H18 . 0.9300 n
C19 C27 . 1.400(3) n
C19 C20 . 1.429(3) n
C20 C21 . 1.362(3) n
C20 H20 . 0.9300 n
C21 C22 . 1.427(3) n
C21 H21 . 0.9300 n
C22 C28 . 1.402(3) n
C22 C23 . 1.417(3) n
C23 C24 . 1.357(3) n
C23 H23 . 0.9300 n
C24 C25 . 1.411(3) n
C24 H24 . 0.9300 n
C25 C26 . 1.488(3) n
C26 H26A . 0.9600 n
C26 H26B . 0.9600 n
C26 H26C . 0.9600 n
C27 C28 . 1.441(3) n
N5 C29 . 1.128(3) n
C29 C30 . 1.455(3) n
C30 H30A . 0.9600 n
C30 H30B . 0.9600 n
C30 H30C . 0.9600 n
N6 C31 . 1.137(3) n
C31 C32 . 1.458(4) n
C32 H32A . 0.9600 n
C32 H32B . 0.9600 n
C32 H32C . 0.9600 n
N7 C33 . 1.132(3) n
C33 C34 . 1.441(4) n
C34 H34A . 0.9600 n
C34 H34B . 0.9600 n
C34 H34C . 0.9600 n
B1 F1 . 1.367(3) n
B1 F4 . 1.375(3) n
B1 F3 . 1.383(3) n
B1 F2 . 1.390(3) n
B2 F8 . 1.376(4) n
B2 F6 . 1.388(4) n
B2 F5 . 1.387(4) n
B2 F7 . 1.397(4) n
B2B F6B . 1.355(14) n
B2B F8B . 1.372(14) n
B2B F7B . 1.402(15) n

loop_
_geom_hbond_atom_site_label_D
_geom_hbond_atom_site_label_H
_geom_hbond_atom_site_label_A
_geom_hbond_site_symmetry_A
_geom_hbond_distance_DH
_geom_hbond_distance_HA
_geom_hbond_distance_DA
_geom_hbond_angle_DHA
C12 H12C F8 2_656 0.96 2.36 3.120(3) 135
C18 H18 F5 1_556 0.93 2.36 3.279(3) 171
C20 H20 F8 1_556 0.93 2.53 3.423(3) 161
C30 H30A F8 . 0.96 2.47 3.375(4) 158
C30 H30B F6 2_556 0.96 2.38 3.314(3) 165
C32 H32B F7 2_566 0.96 2.37 3.191(3) 143
